data_7160295
loop_
_publ_author_name
'Yan, Hua Feng'
'Zou, Xiao'
'Wang, Jianqiang'
'Guo, Cheng'
'Zuo, Hang-Dong'

_publ_section_title
;
 Metal-Free Radical Cascade Cyclization/Haloazidation of Enynones to
 Access Functionalized 1-Indanones
;
_journal_name_full 'Organic &amp; Biomolecular Chemistry'
_journal_paper_doi 10.1039/D4OB01810A
_journal_year 2025
_chemical_formula_moiety '0.5(C36 H28 I2 N6 O2)'
_chemical_formula_sum 'C18 H14 I N3 O'
_chemical_formula_weight 415.22
_space_group_crystal_system orthorhombic
_space_group_IT_number 72
_space_group_name_Hall '-I 2 2c'
_space_group_name_H-M_alt 'I b a m'
_atom_sites_solution_hydrogens geom
_atom_sites_solution_primary dual
_audit_creation_date 2024-09-25
_audit_creation_method
;
Olex2 1.5
(compiled 2024.02.16 svn.r378c4104 for OlexSys, GUI svn.r6928)
;
_audit_update_record
;
2024-10-13 deposited with the CCDC.	2024-12-11 downloaded from the CCDC.
;
_cell_angle_alpha 90
_cell_angle_beta 90
_cell_angle_gamma 90
_cell_formula_units_Z 8
_cell_length_a 10.5176(3)
_cell_length_b 42.1854(13)
_cell_length_c 7.4578(2)
_cell_measurement_reflns_used 4248
_cell_measurement_temperature 100.1(7)
_cell_measurement_theta_max 75.5640
_cell_measurement_theta_min 4.2020
_cell_volume 3308.95(16)
_computing_cell_refinement 'CrysAlisPro 1.171.43.127a (Rigaku OD, 2024)'
_computing_data_collection 'CrysAlisPro 1.171.43.127a (Rigaku OD, 2024)'
_computing_data_reduction 'CrysAlisPro 1.171.43.127a (Rigaku OD, 2024)'
_computing_molecular_graphics 'Olex2 1.5 (Dolomanov et al., 2009)'
_computing_publication_material 'Olex2 1.5 (Dolomanov et al., 2009)'
_computing_structure_refinement 'SHELXL 2019/3 (Sheldrick, 2015)'
_computing_structure_solution 'SHELXT 2018/2 (Sheldrick, 2018)'
_diffrn_ambient_environment N~2~
_diffrn_ambient_temperature 100.1(7)
_diffrn_detector 'Hybrid Pixel Array Detector'
_diffrn_detector_area_resol_mean 10.0000
_diffrn_detector_type HyPix
_diffrn_measured_fraction_theta_full 0.988
_diffrn_measured_fraction_theta_max 0.933
_diffrn_measurement_details
;
List of Runs (angles in degrees, time in seconds):

  # Type    Start    End  Width  t~exp~   \w     \q     \k     \f   Frames
#--------------------------------------------------------------------------
  1  \w     36.00  62.00   0.50    0.20    --  106.86 -61.00 150.00   52
  2  \w     39.00  65.00   0.50    0.20    --  106.86 -61.00  90.00   52
  3  \w     38.00  67.00   0.50    0.20    --  106.86 -61.00  60.00   58
  4  \w     52.00  81.00   0.50    0.20    --  106.86 -69.00  25.00   58
  5  \w     37.00  65.00   0.50    0.20    --  106.86 -61.00-180.00   56
  6  \w    -21.00  23.00   0.50    0.05    --   46.46 -19.00-120.00   88
  7  \w   -168.00 -80.00   0.50    0.20    --  -97.00 -54.00-137.00  176
  8  \w   -123.00 -92.00   0.50    0.20    --  -97.00-111.00 143.00   62
  9  \w   -156.00-130.00   0.50    0.20    --  -97.00-111.00 143.00   52
 10  \w    -29.00  -4.00   0.50    0.05    --   46.46 -19.00 120.00   50
 11  \w     39.00 109.00   0.50    0.05    --   46.46  69.00 157.00  140
 12  \w     34.00  96.00   0.50    0.20    --  106.86 -95.00-150.00  124
 13  \w    -29.00  25.00   0.50    0.05    --  -46.46  19.00-180.00  108
 14  \w    -54.00 -29.00   0.50    0.20    --  -97.00  45.00-150.00   50
 15  \w    -51.00 -25.00   0.50    0.20    --  -97.00  45.00  60.00   52
;
_diffrn_measurement_device 'four-circle diffractometer'
_diffrn_measurement_device_type 'ROD, Synergy Custom system, HyPix'
_diffrn_measurement_method '\w scans'
_diffrn_orient_matrix_type 'CrysAlisPro convention (1999,Acta A55,543-557)'
_diffrn_orient_matrix_UB_11 0.0563501000
_diffrn_orient_matrix_UB_12 0.0030989000
_diffrn_orient_matrix_UB_13 -0.0351374000
_diffrn_orient_matrix_UB_21 -0.1227182000
_diffrn_orient_matrix_UB_22 -0.1146509000
_diffrn_orient_matrix_UB_23 -0.0068039000
_diffrn_orient_matrix_UB_31 -0.1561677000
_diffrn_orient_matrix_UB_32 0.0910238000
_diffrn_orient_matrix_UB_33 -0.0073206000
_diffrn_radiation_monochromator mirror
_diffrn_radiation_probe x-ray
_diffrn_radiation_type 'Cu K\a'
_diffrn_radiation_wavelength 1.54178
_diffrn_reflns_av_R_equivalents 0.0594
_diffrn_reflns_av_unetI/netI 0.0435
_diffrn_reflns_Laue_measured_fraction_full 0.988
_diffrn_reflns_Laue_measured_fraction_max 0.933
_diffrn_reflns_limit_h_max 12
_diffrn_reflns_limit_h_min -12
_diffrn_reflns_limit_k_max 49
_diffrn_reflns_limit_k_min -51
_diffrn_reflns_limit_l_max 9
_diffrn_reflns_limit_l_min -8
_diffrn_reflns_number 5878
_diffrn_reflns_point_group_measured_fraction_full 0.988
_diffrn_reflns_point_group_measured_fraction_max 0.933
_diffrn_reflns_theta_full 67.679
_diffrn_reflns_theta_max 76.077
_diffrn_reflns_theta_min 4.192
_diffrn_source 'Rotating-anode X-ray tube'
_diffrn_source_type 'Rigaku (Cu) X-ray Source'
_diffrn_standards_number 0
_exptl_absorpt_coefficient_mu 15.268
_exptl_absorpt_correction_T_max 1.00000
_exptl_absorpt_correction_T_min 0.67344
_exptl_absorpt_correction_type multi-scan
_exptl_absorpt_process_details
;
CrysAlisPro 1.171.43.127a (Rigaku Oxford Diffraction, 2024)
Empirical absorption correction using spherical harmonics,
implemented in SCALE3 ABSPACK scaling algorithm.
;
_exptl_crystal_density_diffrn 1.667
_exptl_crystal_description block
_exptl_crystal_F_000 1632
_exptl_crystal_size_max 0.12
_exptl_crystal_size_mid 0.1
_exptl_crystal_size_min 0.09
_refine_diff_density_max 1.937
_refine_diff_density_min -0.851
_refine_diff_density_rms 0.186
_refine_ls_extinction_method none
_refine_ls_goodness_of_fit_ref 1.174
_refine_ls_hydrogen_treatment constr
_refine_ls_matrix_type full
_refine_ls_number_parameters 183
_refine_ls_number_reflns 1752
_refine_ls_number_restraints 150
_refine_ls_restrained_S_all 1.143
_refine_ls_R_factor_all 0.0812
_refine_ls_R_factor_gt 0.0787
_refine_ls_shift/su_max 0.000
_refine_ls_shift/su_mean 0.000
_refine_ls_structure_factor_coef Fsqd
_refine_ls_weighting_details 'w=1/[\s^2^(Fo^2^)+(0.0748P)^2^+89.9998P] where P=(Fo^2^+2Fc^2^)/3'
_refine_ls_weighting_scheme calc
_refine_ls_wR_factor_gt 0.2101
_refine_ls_wR_factor_ref 0.2113
_reflns_Friedel_coverage 0.000
_reflns_number_gt 1611
_reflns_number_total 1752
_reflns_threshold_expression 'I > 2\s(I)'
_cod_data_source_file d4ob01810a2.cif
_cod_data_source_block a
_cod_database_code 7160295
_shelx_shelxl_version_number 2019/3
_shelx_space_group_comment
;
The symmetry employed for this shelxl refinement is uniquely defined
by the following loop, which should always be used as a source of
symmetry information in preference to the above space-group names.
They are only intended as comments.
;
_shelx_estimated_absorpt_t_max 0.340
_shelx_estimated_absorpt_t_min 0.262
_olex2_refinement_description
;
1. Fixed Uiso
 At 1.2 times of:
  All C(H) groups, All C(H,H) groups
 At 1.5 times of:
  All C(H,H,H) groups
2. Uiso/Uaniso restraints and constraints
C11 \\sim I1 \\sim C7 \\sim C6 \\sim C8 \\sim C1 \\sim C5 \\sim C16 \\sim C9
\\sim C2 \\sim C4 \\sim C15 \\sim C17 \\sim C18 \\sim O1 \\sim C10 \\sim C3
\\sim C14 \\sim N1 \\sim C13 \\sim N2 \\sim C12 \\sim N3: within 2A with sigma
of 0.01 and sigma for terminal atoms of 0.02 within 2A
Uanis(N2) \\sim Ueq: with sigma of 0.01 and sigma for terminal atoms of 0.02
3. Others
 Fixed Sof: N2(0.5) O1(0.5) N1(0.5) C16(0.5) C1(0.5) H1(0.5) C6(0.5) C5(0.5)
 H5(0.5) C4(0.5) H4(0.5) C3(0.5) H3(0.5) C2(0.5) H2(0.5) C15(0.5) C10(0.5)
 C11(0.5) H11(0.5) C12(0.5) H12(0.5) C13(0.5) H13(0.5) C14(0.5) H14(0.5)
 C9(0.5) C8(0.5) C7(0.5) N3(0.5) C17(0.5) H17A(0.5) H17B(0.5) H17C(0.5)
 C18(0.5) H18A(0.5) H18B(0.5)
 Fixed Z: N2(0.997009) C16(0.996799)
4.a Secondary CH2 refined with riding coordinates:
 C18(H18A,H18B)
4.b Aromatic/amide H refined with riding coordinates:
 C1(H1), C5(H5), C4(H4), C3(H3), C2(H2), C11(H11), C12(H12), C13(H13), C14(H14)
4.c Fitted hexagon refined as free rotating group:
 C1(C6,C5,C4,C3,C2), C15(C10,C11,C12,C13,C14)
4.d Idealised Me refined as rotating group:
 C17(H17A,H17B,H17C)
;
_olex2_submission_special_instructions 'No special instructions were received'
_oxdiff_exptl_absorpt_empirical_details
;
Empirical correction (ABSPACK) includes:
- Absorption correction using spherical harmonics
- Frame scaling
;
_oxdiff_exptl_absorpt_empirical_full_max 2.945
_oxdiff_exptl_absorpt_empirical_full_min 0.549

loop_
_space_group_symop_operation_xyz
'x, y, z'
'-x, -y, z'
'-x+1/2, y+1/2, -z'
'x+1/2, -y+1/2, -z'
'x+1/2, y+1/2, z+1/2'
'-x+1/2, -y+1/2, z+1/2'
'-x+1, y+1, -z+1/2'
'x+1, -y+1, -z+1/2'
'-x, -y, -z'
'x, y, -z'
'x-1/2, -y-1/2, z'
'-x-1/2, y-1/2, z'
'-x+1/2, -y+1/2, -z+1/2'
'x+1/2, y+1/2, -z+1/2'
'x, -y, z+1/2'
'-x, y, z+1/2'

loop_
_atom_site_label
_atom_site_type_symbol
_atom_site_fract_x
_atom_site_fract_y
_atom_site_fract_z
_atom_site_U_iso_or_equiv
_atom_site_adp_type
_atom_site_occupancy
_atom_site_site_symmetry_order
_atom_site_calc_flag
_atom_site_refinement_flags_posn
_atom_site_refinement_flags_adp
_atom_site_refinement_flags_occupancy
_atom_site_disorder_assembly
_atom_site_disorder_group
I1 I 0.24129(10) 0.57405(2) 0.4997(8) 0.0429(5) Uani 0.5 1 d . . P A -1
N2 N 0.4842(8) 0.6690(3) 0.997009 0.0288(19) Uani 0.5 1 d S U P A -1
O1 O 0.2187(11) 0.6477(3) 0.510(14) 0.041(6) Uani 0.5 1 d . U P A -1
N1 N 0.4571(12) 0.6462(3) 1.013(6) 0.041(4) Uani 0.5 1 d . U P A -1
C16 C 0.2119(13) 0.6381(3) 0.996799 0.034(2) Uani 0.5 1 d S U P A -1
C1 C 0.3788(9) 0.5606(3) 0.9682(17) 0.043(4) Uani 0.5 1 d G U P A -1
H1 H 0.448232 0.573295 0.929790 0.052 Uiso 0.5 1 calc R U P A -1
C6 C 0.2574(10) 0.5664(2) 0.9025(15) 0.041(3) Uani 0.5 1 d G U P A -1
C5 C 0.1558(8) 0.5479(3) 0.9586(17) 0.042(3) Uani 0.5 1 d G U P A -1
H5 H 0.072763 0.551862 0.913693 0.051 Uiso 0.5 1 calc R U P A -1
C4 C 0.1756(10) 0.5234(3) 1.0805(18) 0.046(3) Uani 0.5 1 d G U P A -1
H4 H 0.106112 0.510730 1.118884 0.056 Uiso 0.5 1 calc R U P A -1
C3 C 0.2970(11) 0.5176(3) 1.1462(17) 0.048(3) Uani 0.5 1 d G U P A -1
H3 H 0.310520 0.500880 1.229528 0.057 Uiso 0.5 1 calc R U P A -1
C2 C 0.3986(9) 0.5362(3) 1.0901(18) 0.047(3) Uani 0.5 1 d G U P A -1
H2 H 0.481581 0.532162 1.134984 0.057 Uiso 0.5 1 calc R U P A -1
C15 C 0.1851(11) 0.67238(19) 0.9554(14) 0.038(3) Uani 0.5 1 d G U P A -1
C10 C 0.1874(12) 0.6790(2) 0.7728(13) 0.038(3) Uani 0.5 1 d G U P A -1
C11 C 0.1652(13) 0.7097(2) 0.7126(13) 0.046(3) Uani 0.5 1 d G U P A -1
H11 H 0.166795 0.714182 0.587838 0.055 Uiso 0.5 1 calc R U P A -1
C12 C 0.1408(12) 0.73376(19) 0.8350(17) 0.051(3) Uani 0.5 1 d G U P A -1
H12 H 0.125630 0.754739 0.793863 0.061 Uiso 0.5 1 calc R U P A -1
C13 C 0.1385(11) 0.7272(2) 1.0176(16) 0.047(3) Uani 0.5 1 d G U P A -1
H13 H 0.121754 0.743630 1.101221 0.057 Uiso 0.5 1 calc R U P A -1
C14 C 0.1606(12) 0.6965(3) 1.0778(12) 0.043(3) Uani 0.5 1 d G U P A -1
H14 H 0.159043 0.691963 1.202558 0.051 Uiso 0.5 1 calc R U P A -1
C9 C 0.2091(18) 0.6507(4) 0.672(3) 0.037(3) Uani 0.5 1 d . U P A -1
C8 C 0.2193(16) 0.6240(4) 0.808(2) 0.034(3) Uani 0.5 1 d . U P A -1
C7 C 0.2388(15) 0.5936(4) 0.772(2) 0.031(3) Uani 0.5 1 d . U P A -1
N3 N 0.5237(18) 0.6959(4) 0.966(3) 0.065(6) Uani 0.5 1 d . U P A -1
C17 C 0.1023(17) 0.6236(4) 1.104(2) 0.038(4) Uani 0.5 1 d . U P A -1
H17A H 0.084084 0.636960 1.208112 0.057 Uiso 0.5 1 calc R U P A -1
H17B H 0.125879 0.602308 1.143669 0.057 Uiso 0.5 1 calc R U P A -1
H17C H 0.026495 0.622379 1.027424 0.057 Uiso 0.5 1 calc R U P A -1
C18 C 0.3366(16) 0.6349(4) 1.106(2) 0.037(3) Uani 0.5 1 d . U P A -1
H18A H 0.326742 0.647012 1.218621 0.045 Uiso 0.5 1 calc R U P A -1
H18B H 0.347885 0.612345 1.138441 0.045 Uiso 0.5 1 calc R U P A -1

loop_
_atom_site_aniso_label
_atom_site_aniso_U_11
_atom_site_aniso_U_22
_atom_site_aniso_U_33
_atom_site_aniso_U_23
_atom_site_aniso_U_13
_atom_site_aniso_U_12
I1 0.0511(7) 0.0401(5) 0.0376(7) -0.001(3) -0.018(2) 0.0059(4)
N2 0.013(4) 0.051(5) 0.023(4) -0.003(8) -0.004(8) -0.007(4)
O1 0.051(5) 0.050(5) 0.021(17) -0.003(12) 0.009(15) 0.000(4)
N1 0.039(5) 0.062(6) 0.022(8) -0.001(8) -0.006(7) 0.012(5)
C16 0.038(5) 0.037(5) 0.027(5) -0.001(7) -0.002(7) -0.005(4)
C1 0.059(7) 0.036(6) 0.035(8) 0.001(6) -0.006(6) 0.004(5)
C6 0.045(6) 0.040(6) 0.038(6) -0.004(5) 0.008(5) 0.005(5)
C5 0.046(6) 0.037(6) 0.044(8) -0.001(5) 0.011(6) -0.002(5)
C4 0.053(7) 0.037(6) 0.050(7) -0.001(6) 0.011(6) -0.001(6)
C3 0.059(7) 0.040(6) 0.044(7) 0.007(6) 0.000(7) 0.004(6)
C2 0.060(7) 0.041(6) 0.041(7) 0.001(6) -0.006(7) 0.006(6)
C15 0.043(5) 0.037(5) 0.033(6) -0.002(5) 0.000(5) -0.004(5)
C10 0.046(6) 0.034(5) 0.034(6) -0.001(5) -0.002(5) -0.002(5)
C11 0.056(7) 0.034(6) 0.047(7) 0.005(6) -0.008(7) -0.001(6)
C12 0.062(7) 0.039(6) 0.051(7) -0.002(7) -0.005(7) -0.001(6)
C13 0.059(6) 0.037(6) 0.047(7) -0.005(7) -0.003(8) -0.001(5)
C14 0.053(7) 0.038(6) 0.038(6) -0.006(6) -0.003(6) -0.004(6)
C9 0.043(6) 0.037(6) 0.031(6) -0.004(5) -0.002(6) -0.004(5)
C8 0.036(5) 0.040(6) 0.026(5) -0.004(5) -0.002(5) -0.002(5)
C7 0.033(6) 0.034(6) 0.025(6) -0.010(5) 0.001(5) 0.000(5)
N3 0.066(9) 0.079(10) 0.049(17) -0.013(10) -0.008(9) -0.004(8)
C17 0.042(8) 0.041(8) 0.032(9) -0.003(7) -0.004(7) 0.003(7)
C18 0.037(6) 0.048(6) 0.027(6) 0.004(6) -0.003(6) -0.005(5)

loop_
_atom_type_symbol
_atom_type_description
_atom_type_scat_dispersion_real
_atom_type_scat_dispersion_imag
_atom_type_scat_source
C C 0.0181 0.0091 'International Tables Vol C Tables 4.2.6.8 and 6.1.1.4'
H H 0.0000 0.0000 'International Tables Vol C Tables 4.2.6.8 and 6.1.1.4'
I I -0.3257 6.8362 'International Tables Vol C Tables 4.2.6.8 and 6.1.1.4'
N N 0.0311 0.0180 'International Tables Vol C Tables 4.2.6.8 and 6.1.1.4'
O O 0.0492 0.0322 'International Tables Vol C Tables 4.2.6.8 and 6.1.1.4'

loop_
_geom_angle_atom_site_label_1
_geom_angle_atom_site_label_2
_geom_angle_atom_site_label_3
_geom_angle
_geom_angle_site_symmetry_1
_geom_angle_site_symmetry_3
_geom_angle_publ_flag
N1 N2 N3 175(2) . . ?
N2 N1 C18 126(2) . . ?
C15 C16 C8 101.1(8) . . ?
C15 C16 C17 110.4(11) . . ?
C15 C16 C18 110.4(11) . . ?
C8 C16 C18 114.0(13) . . ?
C17 C16 C8 111.4(12) . . ?
C17 C16 C18 109.4(10) . . ?
C6 C1 H1 120.0 . . ?
C6 C1 C2 120.0 . . ?
C2 C1 H1 120.0 . . ?
C1 C6 C7 118.6(9) . . ?
C5 C6 C1 120.0 . . ?
C5 C6 C7 121.4(9) . . ?
C6 C5 H5 120.0 . . ?
C6 C5 C4 120.0 . . ?
C4 C5 H5 120.0 . . ?
C5 C4 H4 120.0 . . ?
C5 C4 C3 120.0 . . ?
C3 C4 H4 120.0 . . ?
C4 C3 H3 120.0 . . ?
C2 C3 C4 120.0 . . ?
C2 C3 H3 120.0 . . ?
C1 C2 H2 120.0 . . ?
C3 C2 C1 120.0 . . ?
C3 C2 H2 120.0 . . ?
C10 C15 C16 112.9(6) . . ?
C10 C15 C14 120.0 . . ?
C14 C15 C16 127.1(6) . . ?
C15 C10 C11 120.0 . . ?
C15 C10 C9 110.6(10) . . ?
C11 C10 C9 129.4(10) . . ?
C10 C11 H11 120.0 . . ?
C12 C11 C10 120.0 . . ?
C12 C11 H11 120.0 . . ?
C11 C12 H12 120.0 . . ?
C11 C12 C13 120.0 . . ?
C13 C12 H12 120.0 . . ?
C12 C13 H13 120.0 . . ?
C12 C13 C14 120.0 . . ?
C14 C13 H13 120.0 . . ?
C15 C14 H14 120.0 . . ?
C13 C14 C15 120.0 . . ?
C13 C14 H14 120.0 . . ?
O1 C9 C10 128.3(18) . . ?
O1 C9 C8 125.5(18) . . ?
C10 C9 C8 106.2(14) . . ?
C9 C8 C16 108.9(13) . . ?
C7 C8 C16 124.5(16) . . ?
C7 C8 C9 126.4(16) . . ?
C6 C7 I1 108.1(10) . . ?
C8 C7 I1 123.4(14) . . ?
C8 C7 C6 128.5(15) . . ?
C16 C17 H17A 109.5 . . ?
C16 C17 H17B 109.5 . . ?
C16 C17 H17C 109.5 . . ?
H17A C17 H17B 109.5 . . ?
H17A C17 H17C 109.5 . . ?
H17B C17 H17C 109.5 . . ?
N1 C18 C16 116.1(19) . . ?
N1 C18 H18A 108.3 . . ?
N1 C18 H18B 108.3 . . ?
C16 C18 H18A 108.3 . . ?
C16 C18 H18B 108.3 . . ?
H18A C18 H18B 107.4 . . ?

loop_
_geom_bond_atom_site_label_1
_geom_bond_atom_site_label_2
_geom_bond_distance
_geom_bond_site_symmetry_2
_geom_bond_publ_flag
I1 C7 2.192(17) . ?
N2 N1 1.009(17) . ?
N2 N3 1.23(2) . ?
O1 C9 1.22(11) . ?
N1 C18 1.52(3) . ?
C16 C15 1.507(15) . ?
C16 C8 1.531(18) . ?
C16 C17 1.53(2) . ?
C16 C18 1.55(2) . ?
C1 H1 0.9500 . ?
C1 C6 1.3900 . ?
C1 C2 1.3900 . ?
C6 C5 1.3900 . ?
C6 C7 1.514(19) . ?
C5 H5 0.9500 . ?
C5 C4 1.3900 . ?
C4 H4 0.9500 . ?
C4 C3 1.3900 . ?
C3 H3 0.9500 . ?
C3 C2 1.3900 . ?
C2 H2 0.9500 . ?
C15 C10 1.3900 . ?
C15 C14 1.3900 . ?
C10 C11 1.3900 . ?
C10 C9 1.430(19) . ?
C11 H11 0.9500 . ?
C11 C12 1.3900 . ?
C12 H12 0.9500 . ?
C12 C13 1.3900 . ?
C13 H13 0.9500 . ?
C13 C14 1.3900 . ?
C14 H14 0.9500 . ?
C9 C8 1.52(3) . ?
C8 C7 1.33(2) . ?
C17 H17A 0.9800 . ?
C17 H17B 0.9800 . ?
C17 H17C 0.9800 . ?
C18 H18A 0.9900 . ?
C18 H18B 0.9900 . ?

loop_
_geom_torsion_atom_site_label_1
_geom_torsion_atom_site_label_2
_geom_torsion_atom_site_label_3
_geom_torsion_atom_site_label_4
_geom_torsion
_geom_torsion_site_symmetry_1
_geom_torsion_site_symmetry_2
_geom_torsion_site_symmetry_3
_geom_torsion_site_symmetry_4
_geom_torsion_publ_flag
N2 N1 C18 C16 77(5) . . . . ?
O1 C9 C8 C16 175.7(18) . . . . ?
O1 C9 C8 C7 -1(3) . . . . ?
C16 C15 C10 C11 -179.6(11) . . . . ?
C16 C15 C10 C9 2.7(13) . . . . ?
C16 C15 C14 C13 179.5(12) . . . . ?
C16 C8 C7 I1 177.5(11) . . . . ?
C16 C8 C7 C6 0(3) . . . . ?
C1 C6 C5 C4 0.0 . . . . ?
C1 C6 C7 I1 96.9(9) . . . . ?
C1 C6 C7 C8 -85.3(19) . . . . ?
C6 C1 C2 C3 0.0 . . . . ?
C6 C5 C4 C3 0.0 . . . . ?
C5 C6 C7 I1 -84.0(10) . . . . ?
C5 C6 C7 C8 93.7(19) . . . . ?
C5 C4 C3 C2 0.0 . . . . ?
C4 C3 C2 C1 0.0 . . . . ?
C2 C1 C6 C5 0.0 . . . . ?
C2 C1 C6 C7 179.1(12) . . . . ?
C15 C16 C8 C9 5.1(16) . . . . ?
C15 C16 C8 C7 -178.3(16) . . . . ?
C15 C16 C18 N1 -62.3(17) . . . . ?
C15 C10 C11 C12 0.0 . . . . ?
C15 C10 C9 O1 -178.8(19) . . . . ?
C15 C10 C9 C8 0.8(16) . . . . ?
C10 C15 C14 C13 0.0 . . . . ?
C10 C11 C12 C13 0.0 . . . . ?
C10 C9 C8 C16 -3.9(18) . . . . ?
C10 C9 C8 C7 179.6(16) . . . . ?
C11 C10 C9 O1 4(3) . . . . ?
C11 C10 C9 C8 -176.6(10) . . . . ?
C11 C12 C13 C14 0.0 . . . . ?
C12 C13 C14 C15 0.0 . . . . ?
C14 C15 C10 C11 0.0 . . . . ?
C14 C15 C10 C9 -177.7(12) . . . . ?
C9 C10 C11 C12 177.2(15) . . . . ?
C9 C8 C7 I1 -7(3) . . . . ?
C9 C8 C7 C6 176.1(15) . . . . ?
C8 C16 C15 C10 -4.9(13) . . . . ?
C8 C16 C15 C14 175.6(10) . . . . ?
C8 C16 C18 N1 51(2) . . . . ?
C7 C6 C5 C4 -179.0(13) . . . . ?
C17 C16 C15 C10 -122.8(9) . . . . ?
C17 C16 C15 C14 57.7(13) . . . . ?
C17 C16 C8 C9 122.3(15) . . . . ?
C17 C16 C8 C7 -61(2) . . . . ?
C17 C16 C18 N1 176.1(15) . . . . ?
C18 C16 C15 C10 116.2(9) . . . . ?
C18 C16 C15 C14 -63.4(13) . . . . ?
C18 C16 C8 C9 -113.3(14) . . . . ?
C18 C16 C8 C7 63(2) . . . . ?
